data_9013674
loop_
_publ_author_name
'Gatta, G. D.'
'Rotiroti, N.'
'Boffa Ballaran, T.'
'Sanchez-Valle C'
'Pavese, A.'

_publ_section_title
;Elastic behavior and phase stability of pollucite, a potential host for
 nuclear waste Locality: Greenwood, Oxford County, Maine, USA
;
_journal_name_full 'American Mineralogist'
_journal_page_first 1137
_journal_page_last 1143
_journal_paper_doi 10.2138/am.2009.3195
_journal_volume 94
_journal_year 2009
_chemical_compound_source 'Greenwood, Oxford County, Maine, USA'
_chemical_formula_sum 'Al1.536 Cs1.34 H4 Na0.204 O12.66 Si4.434'
_chemical_name_mineral Pollucite
_space_group_IT_number 230
_symmetry_space_group_name_Hall '-I 4bd 2c 3'
_symmetry_space_group_name_H-M 'I a -3 d'
_cell_angle_alpha 90
_cell_angle_beta 90
_cell_angle_gamma 90
_cell_length_a 13.667
_cell_length_b 13.667
_cell_length_c 13.667
_cell_volume 2552.816
_database_code_amcsd 0004971
_exptl_crystal_density_diffrn 2.890
_cod_original_sg_symbol_H-M 'I a 3 d'
_cod_original_formula_sum 'Cs1.34 O12.66 Na.204 Si4.434 Al1.536 H4'
_cod_database_code 9013674

loop_
_space_group_symop_operation_xyz
x,y,z
1/2+x,1/2+y,1/2+z
z,1/2-x,1/2+y
1/2+z,-x,+y
-y,1/2+z,1/2-x
1/2-y,+z,-x
x,1/2-y,1/2+z
1/2+x,-y,+z
-z,1/2+x,1/2-y
1/2-z,+x,-y
y,1/2-z,1/2+x
1/2+y,-z,+x
-x,1/2+y,1/2-z
1/2-x,+y,-z
3/4+x,1/4-z,3/4-y
1/4+x,3/4-z,1/4-y
3/4-z,1/4+y,3/4+x
1/4-z,3/4+y,1/4+x
3/4+y,1/4-x,3/4-z
1/4+y,3/4-x,1/4-z
3/4-x,1/4+z,3/4+y
1/4-x,3/4+z,1/4+y
3/4+z,1/4-y,3/4-x
1/4+z,3/4-y,1/4-x
3/4-y,1/4+x,3/4+z
1/4-y,3/4+x,1/4+z
1/4+x,1/4+z,1/4+y
3/4+x,3/4+z,3/4+y
1/4-z,1/4-y,1/4-x
3/4-z,3/4-y,3/4-x
1/4+y,1/4+x,1/4+z
3/4+y,3/4+x,3/4+z
1/4-x,1/4-z,1/4-y
3/4-x,3/4-z,3/4-y
1/4+z,1/4+y,1/4+x
3/4+z,3/4+y,3/4+x
1/4-y,1/4-x,1/4-z
3/4-y,3/4-x,3/4-z
1/2+z,x,1/2-y
+z,1/2+x,-y
1/2-y,-z,1/2+x
-y,1/2-z,+x
1/2+x,y,1/2-z
+x,1/2+y,-z
1/2-z,-x,1/2+y
-z,1/2-x,+y
1/2+y,z,1/2-x
+y,1/2+z,-x
1/2-x,-y,1/2+z
-x,1/2-y,+z
1/2-z,1/2+x,y
-z,+x,1/2+y
1/2+y,1/2-z,-x
+y,-z,1/2-x
1/2-x,1/2+y,z
-x,+y,1/2+z
1/2+z,1/2-x,-y
+z,-x,1/2-y
1/2-y,1/2+z,x
-y,+z,1/2+x
1/2+x,1/2-y,-z
+x,-y,1/2-z
3/4-x,3/4+z,1/4-y
1/4-x,1/4+z,3/4-y
3/4+z,3/4-y,1/4+x
1/4+z,1/4-y,3/4+x
3/4-y,3/4+x,1/4-z
1/4-y,1/4+x,3/4-z
3/4+x,3/4-z,1/4+y
1/4+x,1/4-z,3/4+y
3/4-z,3/4+y,1/4-x
1/4-z,1/4+y,3/4-x
3/4+y,3/4-x,1/4+z
1/4+y,1/4-x,3/4+z
1/4-x,3/4-z,3/4+y
3/4-x,1/4-z,1/4+y
1/4+z,3/4+y,3/4-x
3/4+z,1/4+y,1/4-x
1/4-y,3/4-x,3/4+z
3/4-y,1/4-x,1/4+z
1/4+x,3/4+z,3/4-y
3/4+x,1/4+z,1/4-y
1/4-z,3/4-y,3/4+x
3/4-z,1/4-y,1/4+x
1/4+y,3/4+x,3/4-z
3/4+y,1/4+x,1/4-z
-z,-x,-y
1/2-z,1/2-x,1/2-y
y,z,x
1/2+y,1/2+z,1/2+x
-x,-y,-z
1/2-x,1/2-y,1/2-z
z,x,y
1/2+z,1/2+x,1/2+y
-y,-z,-x
1/2-y,1/2-z,1/2-x

loop_
_atom_site_aniso_label
_atom_site_aniso_U_11
_atom_site_aniso_U_22
_atom_site_aniso_U_33
_atom_site_aniso_U_12
_atom_site_aniso_U_13
_atom_site_aniso_U_23
Cs 0.03480 0.03480 0.03480 0.00400 0.00400 0.00400
Wat 0.03480 0.03480 0.03480 0.00400 0.00400 0.00400
SiT 0.01440 0.01560 0.01560 0.00250 0.00250 -0.00220
AlT 0.01440 0.01560 0.01560 0.00250 0.00250 -0.00220
O 0.04900 0.04500 0.02500 0.00900 0.01000 0.00220

loop_
_atom_site_label
_atom_site_fract_x
_atom_site_fract_y
_atom_site_fract_z
_atom_site_occupancy
_atom_site_U_iso_or_equiv
_atom_site_type_symbol
_atom_site_attached_hydrogens
Cs 0.12500 0.12500 0.12500 0.67000 0.03480 Cs 0
Wat 0.12500 0.12500 0.12500 0.33000 0.03480 O 2
Na 0.25000 0.12500 0.00000 0.06800 0.02200 Na 0
SiT 0.12500 0.66217 0.58783 0.73900 0.01520 Si 0
AlT 0.12500 0.66217 0.58783 0.25600 0.01520 Al 0
O 0.10470 0.13360 0.71960 1.00000 0.04020 O 0

loop_
_cod_changelog_entry_id
_cod_changelog_entry_author
_cod_changelog_entry_date
_cod_changelog_entry_text
1
;cod-tools version 3.8.0
Id: cif_guess_AMCSD_atom_types 9581 2023-05-17 12:35:41Z saulius
;
2023-05-23T09:25:10+03:00
;Derived atom types and hydrogen counts
from atom names that follow the AMCSD naming convention
(Wat == water, O-H == hydroxyl).
;

loop_
_cod_related_entry_id
_cod_related_entry_database
_cod_related_entry_code
1 AMCSD 0004971

_cell_formula_units_Z 8
